data_4130574
loop_
_publ_author_name
'Ford, David D.'
'Lehnherr, Dan'
'Kennedy, C. Rose'
'Jacobsen, Eric N.'

_publ_section_title
;
 On- and Off-Cycle Catalyst Cooperativity in Anion-Binding Catalysis.
;
_journal_issue 25
_journal_name_full 'Journal of the American Chemical Society'
_journal_page_first 7860
_journal_page_last 7863
_journal_paper_doi 10.1021/jacs.6b04686
_journal_volume 138
_journal_year 2016
_chemical_absolute_configuration ad
_chemical_formula_sum 'C54 H64 Cl F14 N7 O4'
_chemical_formula_weight 1176.57
_space_group_IT_number 5
_space_group_name_Hall 'C 2y'
_space_group_name_H-M_alt 'C 1 2 1'
_symmetry_cell_setting monoclinic
_symmetry_space_group_name_Hall 'C 2y'
_symmetry_space_group_name_H-M 'C 1 2 1'
_atom_sites_solution_hydrogens geom
_atom_sites_solution_primary direct
_atom_sites_solution_secondary difmap
_audit_creation_method SHELXL-97
_cell_angle_alpha 90.00
_cell_angle_beta 119.671(3)
_cell_angle_gamma 90.00
_cell_formula_units_Z 2
_cell_length_a 21.9073(11)
_cell_length_b 10.2539(5)
_cell_length_c 15.4936(8)
_cell_measurement_reflns_used 9837
_cell_measurement_temperature 180(2)
_cell_measurement_theta_max 64.8
_cell_measurement_theta_min 2.28
_cell_volume 3024.1(3)
_computing_cell_refinement 'SAINT 7.46A (Bruker-AXS, 2009)'
_computing_data_collection 'APEX2 v2009.3.0 (Bruker-AXS, 2009)'
_computing_data_reduction 'SAINT 7.46A (Bruker-AXS, 2009)'
_computing_molecular_graphics 'Bruker SHELXTL (Sheldrick, 2008)'
_computing_publication_material 'Bruker SHELXTL (Sheldrick, 2008)'
_computing_structure_refinement 'SHELXL-97 (Sheldrick, 2008)'
_computing_structure_solution 'SHELXS-97 (Sheldrick, 2008)'
_diffrn_ambient_temperature 180(2)
_diffrn_measured_fraction_theta_full 0.985
_diffrn_measured_fraction_theta_max 0.985
_diffrn_measurement_device_type
;
Bruker D8 goniometer with CCD area detector  
;
_diffrn_measurement_method 'omega and phi scans'
_diffrn_radiation_monochromator graphite
_diffrn_radiation_source 'I\mS microfocus tube'
_diffrn_radiation_type CuK\a
_diffrn_radiation_wavelength 1.54178
_diffrn_reflns_av_R_equivalents 0.0683
_diffrn_reflns_av_sigmaI/netI 0.0338
_diffrn_reflns_limit_h_max 26
_diffrn_reflns_limit_h_min -25
_diffrn_reflns_limit_k_max 12
_diffrn_reflns_limit_k_min -11
_diffrn_reflns_limit_l_max 18
_diffrn_reflns_limit_l_min -18
_diffrn_reflns_number 30851
_diffrn_reflns_theta_full 67.12
_diffrn_reflns_theta_max 67.12
_diffrn_reflns_theta_min 3.28
_exptl_absorpt_coefficient_mu 1.358
_exptl_absorpt_correction_T_max 0.9733
_exptl_absorpt_correction_T_min 0.7921
_exptl_absorpt_correction_type multi-scan
_exptl_absorpt_process_details SADBAS
_exptl_crystal_colour colorless
_exptl_crystal_density_diffrn 1.292
_exptl_crystal_density_method 'not measured'
_exptl_crystal_description plate
_exptl_crystal_F_000 1224
_exptl_crystal_size_max 0.18
_exptl_crystal_size_mid 0.08
_exptl_crystal_size_min 0.02
_refine_diff_density_max 0.328
_refine_diff_density_min -0.311
_refine_diff_density_rms 0.055
_refine_ls_abs_structure_details 'Flack H D (1983), Acta Cryst. A39, 876-881'
_refine_ls_abs_structure_Flack -0.03(4)
_refine_ls_extinction_coef 0.00111(19)
_refine_ls_extinction_expression Fc^*^=kFc[1+0.001xFc^2^\l^3^/sin(2\q)]^-1/4^
_refine_ls_extinction_method SHELXL
_refine_ls_goodness_of_fit_ref 1.096
_refine_ls_hydrogen_treatment mixed
_refine_ls_matrix_type full
_refine_ls_number_parameters 410
_refine_ls_number_reflns 4931
_refine_ls_number_restraints 119
_refine_ls_restrained_S_all 1.098
_refine_ls_R_factor_all 0.0867
_refine_ls_R_factor_gt 0.0783
_refine_ls_shift/su_max 0.000
_refine_ls_shift/su_mean 0.000
_refine_ls_structure_factor_coef Fsqd
_refine_ls_weighting_details 'calc w=1/[\s^2^(Fo^2^)+(0.0978P)^2^+5.8590P] where P=(Fo^2^+2Fc^2^)/3'
_refine_ls_weighting_scheme calc
_refine_ls_wR_factor_gt 0.1930
_refine_ls_wR_factor_ref 0.2017
_reflns_number_gt 4321
_reflns_number_total 4931
_reflns_threshold_expression >2sigma(I)
_cod_data_source_file ja6b04686_si_002.cif
_cod_data_source_block DLH-190A
_cod_depositor_comments
;
The following automatic conversions were performed:

data item '_symmetry_cell_setting' value 'Monoclinic' was changed to
'monoclinic' in accordance with the
/home/saulius/struct/COD-crude-data/automatic-downloads/DataCite-retrospective/ACS/depositions/lib/dictionaries/cif_core.dic
dictionary named 'cif_core.dic' version 2.4.2 last updated on
2011-04-26.

Automatic conversion script
Id: cif_fix_values 6909 2019-04-08 15:41:33Z antanas 
;
_cod_original_sg_symbol_Hall C2y
_cod_original_sg_symbol_H-M C2
_cod_database_code 4130574

loop_
_symmetry_equiv_pos_as_xyz
'x, y, z'
'-x, y, -z'
'x+1/2, y+1/2, z'
'-x+1/2, y+1/2, -z'

loop_
_atom_site_label
_atom_site_type_symbol
_atom_site_fract_x
_atom_site_fract_y
_atom_site_fract_z
_atom_site_U_iso_or_equiv
_atom_site_adp_type
_atom_site_occupancy
_atom_site_symmetry_multiplicity
_atom_site_calc_flag
_atom_site_refinement_flags
_atom_site_disorder_assembly
_atom_site_disorder_group
Cl1 Cl 1.0000 -0.2275(2) 1.0000 0.0632(5) Uani 1 2 d S . .
C1 C 0.7960(17) 0.305(2) 0.664(2) 0.0632(16) Uani 0.37(2) 1 d PGU A 1
H1 H 0.7895 0.2221 0.6325 0.076 Uiso 0.37(2) 1 calc PR A 1
C2 C 0.7549(15) 0.340(2) 0.705(2) 0.0777(17) Uani 0.37(2) 1 d PGU A 1
H2 H 0.7203 0.2815 0.7025 0.093 Uiso 0.37(2) 1 calc PR A 1
C3 C 0.7643(11) 0.461(2) 0.7508(17) 0.084(3) Uani 0.37(2) 1 d PGDU A 1
C4 C 0.8149(11) 0.546(2) 0.7548(19) 0.083(3) Uani 0.37(2) 1 d PGU A 1
H4 H 0.8214 0.6289 0.7859 0.099 Uiso 0.37(2) 1 calc PR A 1
C5 C 0.8560(10) 0.511(3) 0.7132(18) 0.073(2) Uani 0.37(2) 1 d PGU A 1
H5 H 0.8906 0.5695 0.7159 0.087 Uiso 0.37(2) 1 calc PR A 1
C6 C 0.8466(13) 0.390(3) 0.668(2) 0.0598(16) Uani 0.37(2) 1 d PGDU A 1
F1 F 0.7256(14) 0.501(3) 0.792(2) 0.111(4) Uani 0.37(2) 1 d PDU A 1
C1B C 0.7953(10) 0.3014(11) 0.6731(15) 0.0632(16) Uani 0.63(2) 1 d PG A 2
H1B H 0.7929 0.2105 0.6600 0.076 Uiso 0.63(2) 1 calc PR A 2
C2B C 0.7529(9) 0.3558(13) 0.7071(14) 0.0777(17) Uani 0.63(2) 1 d PG A 2
H2B H 0.7217 0.3021 0.7172 0.093 Uiso 0.63(2) 1 calc PR A 2
C3B C 0.7563(6) 0.4888(14) 0.7263(12) 0.084(3) Uani 0.63(2) 1 d PGD A 2
C4B C 0.8020(6) 0.5674(12) 0.7115(13) 0.083(3) Uani 0.63(2) 1 d PG A 2
H4B H 0.8044 0.6583 0.7246 0.099 Uiso 0.63(2) 1 calc PR A 2
C5B C 0.8444(6) 0.5129(14) 0.6775(11) 0.073(2) Uani 0.63(2) 1 d PG A 2
H5B H 0.8756 0.5666 0.6674 0.087 Uiso 0.63(2) 1 calc PR A 2
C6B C 0.8410(8) 0.3799(15) 0.6583(12) 0.0598(16) Uani 0.63(2) 1 d PGD A 2
F1B F 0.7138(8) 0.5405(17) 0.7553(14) 0.111(4) Uani 0.63(2) 1 d PD A 2
C7 C 0.8894(3) 0.3375(6) 0.6213(5) 0.0615(13) Uani 1 1 d D . .
H7A H 0.9380 0.3742 0.6588 0.074 Uiso 0.37(2) 1 calc PR A 1
H7B H 0.940(5) 0.379(10) 0.668(7) 0.074 Uiso 0.63(2) 1 d P A 2
C8 C 0.8591(4) 0.3685(8) 0.5100(6) 0.095(2) Uani 1 1 d . A .
H8A H 0.8331 0.4521 0.4922 0.113 Uiso 1 1 calc R . .
H8B H 0.8970 0.3733 0.4927 0.113 Uiso 1 1 calc R . .
C9 C 0.8115(4) 0.2581(8) 0.4589(5) 0.093(2) Uani 1 1 d . . .
H9A H 0.8023 0.2500 0.3898 0.112 Uiso 1 1 calc R A .
H9B H 0.7662 0.2696 0.4576 0.112 Uiso 1 1 calc R . .
C10 C 0.8505(3) 0.1380(7) 0.5202(4) 0.0716(15) Uani 1 1 d . A .
H10A H 0.8174 0.0722 0.5201 0.086 Uiso 1 1 calc R . .
H10B H 0.8797 0.0976 0.4951 0.086 Uiso 1 1 calc R . .
C11 C 0.9355(2) 0.1293(5) 0.7055(3) 0.0471(10) Uani 1 1 d . . .
C12 C 0.9391(2) -0.0186(5) 0.7019(4) 0.0498(11) Uani 1 1 d . A .
H12 H 0.9016 -0.0483 0.6349 0.060 Uiso 1 1 calc R . .
C13 C 0.8578(2) -0.0654(5) 0.7622(4) 0.0484(10) Uani 1 1 d . A .
C14 C 0.79189(12) -0.1310(3) 0.8473(2) 0.0444(9) Uani 1 1 d G A .
C15 C 0.72632(14) -0.0831(3) 0.77787(18) 0.0452(10) Uani 1 1 d G . .
H15 H 0.7216 -0.0304 0.7245 0.054 Uiso 1 1 calc R . .
C16 C 0.66765(11) -0.1122(3) 0.7866(2) 0.0465(10) Uani 1 1 d G . .
C17 C 0.67455(13) -0.1893(3) 0.8648(2) 0.0543(12) Uani 1 1 d G B .
H17 H 0.6345 -0.2092 0.8708 0.065 Uiso 1 1 calc R . .
C18 C 0.74012(15) -0.2372(3) 0.93418(19) 0.0524(11) Uani 1 1 d G . .
C19 C 0.79880(12) -0.2081(3) 0.92544(19) 0.0498(10) Uani 1 1 d G A .
H19 H 0.8436 -0.2408 0.9729 0.060 Uiso 1 1 calc R . .
C20 C 1.0109(3) -0.0701(5) 0.7184(5) 0.0638(14) Uani 1 1 d . . .
C21 C 1.0064(5) -0.2164(7) 0.7065(8) 0.107(3) Uani 1 1 d . A .
H21A H 0.9935 -0.2546 0.7532 0.161 Uiso 1 1 calc R . .
H21B H 1.0521 -0.2507 0.7202 0.161 Uiso 1 1 calc R . .
H21C H 0.9708 -0.2388 0.6384 0.161 Uiso 1 1 calc R . .
C22 C 1.0716(3) -0.0358(8) 0.8221(5) 0.0792(18) Uani 1 1 d . A .
H22A H 1.0718 0.0584 0.8329 0.119 Uiso 1 1 calc R . .
H22B H 1.1163 -0.0616 0.8271 0.119 Uiso 1 1 calc R . .
H22C H 1.0654 -0.0822 0.8725 0.119 Uiso 1 1 calc R . .
C23 C 1.0251(4) -0.0063(8) 0.6415(5) 0.085(2) Uani 1 1 d . A .
H23A H 0.9882 -0.0310 0.5747 0.128 Uiso 1 1 calc R . .
H23B H 1.0708 -0.0354 0.6515 0.128 Uiso 1 1 calc R . .
H23C H 1.0256 0.0887 0.6487 0.128 Uiso 1 1 calc R . .
C24 C 0.5984(3) -0.0631(5) 0.7125(4) 0.0570(12) Uani 1 1 d . . .
F2 F 0.60097(17) 0.0379(4) 0.6607(3) 0.0779(10) Uani 1 1 d . . .
F3 F 0.56030(16) -0.0208(4) 0.7547(3) 0.0766(10) Uani 1 1 d . . .
F4 F 0.55837(18) -0.1526(4) 0.6465(3) 0.0843(10) Uani 1 1 d . . .
C25 C 0.7476(3) -0.3167(6) 1.0180(5) 0.0740(17) Uani 0.350(3) 1 d PD B 1
F5 F 0.6986(8) -0.3992(14) 0.9966(10) 0.080(3) Uani 0.350(3) 1 d PD B 1
F6 F 0.8102(7) -0.3780(15) 1.0658(12) 0.096(3) Uani 0.350(3) 1 d PD B 1
F7 F 0.7483(8) -0.2333(12) 1.0882(7) 0.090(3) Uani 0.350(3) 1 d PD B 1
C25B C 0.7476(3) -0.3167(6) 1.0180(5) 0.0740(17) Uani 0.374(7) 1 d PD B 2
F5B F 0.6891(6) -0.3490(16) 1.0200(10) 0.080(3) Uani 0.374(7) 1 d PD B 2
F6B F 0.7713(9) -0.4435(11) 1.0112(11) 0.096(3) Uani 0.374(7) 1 d PD B 2
F7B F 0.7979(9) -0.2804(16) 1.1085(7) 0.090(3) Uani 0.374(7) 1 d PD B 2
C25C C 0.7476(3) -0.3167(6) 1.0180(5) 0.0740(17) Uani 0.276(7) 1 d PD B 3
F5C F 0.7027(8) -0.2842(17) 1.0491(12) 0.080(3) Uani 0.276(7) 1 d PD B 3
F6C F 0.7338(13) -0.4443(13) 0.9898(13) 0.096(3) Uani 0.276(7) 1 d PD B 3
F7C F 0.8128(8) -0.320(3) 1.0923(12) 0.090(3) Uani 0.276(7) 1 d PD B 3
N1 N 0.8945(2) 0.1948(4) 0.6203(3) 0.0530(10) Uani 1 1 d . A .
N2 N 0.9241(2) -0.0735(4) 0.7762(3) 0.0557(10) Uani 1 1 d . . .
N3 N 0.8531(2) -0.1098(4) 0.8423(3) 0.0508(9) Uani 1 1 d . . .
O1 O 0.96906(19) 0.1886(4) 0.7847(3) 0.0624(9) Uani 1 1 d . A .
O2 O 0.80794(17) -0.0228(3) 0.6850(2) 0.0543(8) Uani 1 1 d . . .
H2A H 0.955(4) -0.107(7) 0.836(6) 0.09(2) Uiso 1 1 d . . .
H3 H 0.887(3) -0.153(7) 0.891(5) 0.076(19) Uiso 1 1 d . . .
N11 N 0.9841(5) -0.6423(8) 0.9953(9) 0.064(3) Uani 0.50 1 d PDU C -1
C31 C 0.9567(10) -0.5638(13) 0.9023(8) 0.092(4) Uani 0.50 1 d PDU C -1
H31A H 0.9595 -0.6154 0.8512 0.137 Uiso 0.50 1 calc PR C -1
H31B H 0.9850 -0.4845 0.9157 0.137 Uiso 0.50 1 calc PR C -1
H31C H 0.9077 -0.5399 0.8791 0.137 Uiso 0.50 1 calc PR C -1
C33 C 0.9444(9) -0.7680(15) 0.9707(12) 0.083(3) Uani 0.50 1 d PDU C -1
H33A H 0.8950 -0.7505 0.9497 0.125 Uiso 0.50 1 calc PR C -1
H33B H 0.9646 -0.8243 1.0296 0.125 Uiso 0.50 1 calc PR C -1
H33C H 0.9476 -0.8116 0.9169 0.125 Uiso 0.50 1 calc PR C -1
C32 C 0.9726(9) -0.5697(14) 1.0685(9) 0.083(3) Uani 0.50 1 d PDU C -1
H32A H 0.9976 -0.4863 1.0835 0.125 Uiso 0.50 1 calc PR C -1
H32B H 0.9902 -0.6211 1.1295 0.125 Uiso 0.50 1 calc PR C -1
H32C H 0.9222 -0.5535 1.0409 0.125 Uiso 0.50 1 calc PR C -1
C34 C 1.0592(7) -0.677(2) 1.0375(13) 0.094(4) Uani 0.50 1 d PDU C -1
H34A H 1.0668 -0.7137 0.9851 0.140 Uiso 0.50 1 calc PR C -1
H34B H 1.0723 -0.7419 1.0903 0.140 Uiso 0.50 1 calc PR C -1
H34C H 1.0882 -0.5989 1.0649 0.140 Uiso 0.50 1 calc PR C -1

loop_
_atom_site_aniso_label
_atom_site_aniso_U_11
_atom_site_aniso_U_22
_atom_site_aniso_U_33
_atom_site_aniso_U_23
_atom_site_aniso_U_13
_atom_site_aniso_U_12
Cl1 0.0550(9) 0.0659(11) 0.0591(9) 0.000 0.0210(7) 0.000
C1 0.062(3) 0.052(3) 0.082(4) -0.004(3) 0.040(3) 0.002(2)
C2 0.064(3) 0.068(4) 0.111(4) -0.014(3) 0.050(3) 0.003(3)
C3 0.068(4) 0.071(6) 0.113(6) -0.019(5) 0.045(4) 0.013(3)
C4 0.072(5) 0.061(5) 0.099(7) -0.016(5) 0.030(5) 0.010(3)
C5 0.059(4) 0.053(3) 0.091(7) -0.009(5) 0.026(5) 0.002(3)
C6 0.048(3) 0.045(3) 0.079(4) -0.001(3) 0.025(3) 0.002(3)
F1 0.092(5) 0.104(10) 0.150(11) -0.030(7) 0.068(7) 0.024(5)
C1B 0.062(3) 0.052(3) 0.082(4) -0.004(3) 0.040(3) 0.002(2)
C2B 0.064(3) 0.068(4) 0.111(4) -0.014(3) 0.050(3) 0.003(3)
C3B 0.068(4) 0.071(6) 0.113(6) -0.019(5) 0.045(4) 0.013(3)
C4B 0.072(5) 0.061(5) 0.099(7) -0.016(5) 0.030(5) 0.010(3)
C5B 0.059(4) 0.053(3) 0.091(7) -0.009(5) 0.026(5) 0.002(3)
C6B 0.048(3) 0.045(3) 0.079(4) -0.001(3) 0.025(3) 0.002(3)
F1B 0.092(5) 0.104(10) 0.150(11) -0.030(7) 0.068(7) 0.024(5)
C7 0.063(3) 0.053(3) 0.075(3) 0.019(3) 0.039(3) 0.012(2)
C8 0.107(5) 0.095(5) 0.090(5) 0.049(4) 0.056(4) 0.029(5)
C9 0.102(5) 0.100(5) 0.060(3) 0.026(4) 0.028(3) 0.014(5)
C10 0.075(4) 0.083(4) 0.048(3) 0.005(3) 0.023(3) 0.004(3)
C11 0.050(2) 0.045(2) 0.050(3) 0.004(2) 0.028(2) 0.006(2)
C12 0.051(2) 0.051(3) 0.055(3) 0.001(2) 0.031(2) -0.001(2)
C13 0.049(2) 0.039(2) 0.060(3) 0.002(2) 0.029(2) -0.005(2)
C14 0.051(2) 0.035(2) 0.051(2) -0.0028(19) 0.027(2) -0.0035(19)
C15 0.050(2) 0.037(2) 0.049(2) -0.0026(18) 0.025(2) -0.0032(19)
C16 0.052(2) 0.038(2) 0.055(2) -0.003(2) 0.031(2) -0.0053(19)
C17 0.058(3) 0.048(3) 0.063(3) 0.001(2) 0.034(2) -0.009(2)
C18 0.062(3) 0.042(2) 0.053(2) 0.002(2) 0.029(2) -0.012(2)
C19 0.053(2) 0.043(3) 0.050(2) 0.002(2) 0.022(2) -0.006(2)
C20 0.065(3) 0.052(3) 0.090(4) 0.009(3) 0.050(3) 0.010(3)
C21 0.113(6) 0.064(4) 0.175(8) 0.001(5) 0.094(6) 0.016(4)
C22 0.051(3) 0.095(5) 0.091(4) 0.024(4) 0.034(3) 0.017(3)
C23 0.082(4) 0.107(5) 0.097(5) 0.015(4) 0.067(4) 0.022(4)
C24 0.055(3) 0.055(3) 0.068(3) 0.005(3) 0.037(2) 0.002(2)
F2 0.0647(18) 0.081(2) 0.095(2) 0.0384(19) 0.0444(18) 0.0219(17)
F3 0.0645(18) 0.086(2) 0.094(2) 0.0150(19) 0.0505(18) 0.0188(17)
F4 0.0629(18) 0.090(3) 0.077(2) -0.0089(19) 0.0172(16) -0.0020(18)
C25 0.067(3) 0.079(4) 0.071(4) 0.018(3) 0.030(3) -0.015(3)
F5 0.086(4) 0.082(9) 0.078(6) 0.014(5) 0.044(4) -0.029(5)
F6 0.093(8) 0.084(5) 0.099(7) 0.042(4) 0.039(6) -0.003(5)
F7 0.108(6) 0.113(8) 0.045(3) 0.000(3) 0.034(4) -0.042(6)
C25B 0.067(3) 0.079(4) 0.071(4) 0.018(3) 0.030(3) -0.015(3)
F5B 0.086(4) 0.082(9) 0.078(6) 0.014(5) 0.044(4) -0.029(5)
F6B 0.093(8) 0.084(5) 0.099(7) 0.042(4) 0.039(6) -0.003(5)
F7B 0.108(6) 0.113(8) 0.045(3) 0.000(3) 0.034(4) -0.042(6)
C25C 0.067(3) 0.079(4) 0.071(4) 0.018(3) 0.030(3) -0.015(3)
F5C 0.086(4) 0.082(9) 0.078(6) 0.014(5) 0.044(4) -0.029(5)
F6C 0.093(8) 0.084(5) 0.099(7) 0.042(4) 0.039(6) -0.003(5)
F7C 0.108(6) 0.113(8) 0.045(3) 0.000(3) 0.034(4) -0.042(6)
N1 0.055(2) 0.055(2) 0.051(2) 0.0107(18) 0.0273(19) 0.0076(19)
N2 0.051(2) 0.061(2) 0.059(2) 0.016(2) 0.030(2) 0.005(2)
N3 0.049(2) 0.053(2) 0.053(2) 0.0071(19) 0.0265(19) -0.0041(19)
O1 0.068(2) 0.055(2) 0.055(2) -0.0040(17) 0.0227(17) 0.0061(17)
O2 0.0474(17) 0.059(2) 0.0511(18) 0.0081(15) 0.0208(15) -0.0003(16)
N11 0.097(8) 0.055(4) 0.050(4) -0.003(4) 0.044(7) 0.000(4)
C31 0.159(12) 0.065(6) 0.052(5) 0.002(5) 0.054(7) 0.005(7)
C33 0.112(8) 0.074(6) 0.068(7) -0.008(5) 0.047(7) -0.022(6)
C32 0.126(10) 0.078(7) 0.053(5) -0.002(5) 0.051(7) 0.025(7)
C34 0.089(7) 0.121(12) 0.083(9) -0.008(8) 0.052(7) 0.000(6)

loop_
_atom_type_symbol
_atom_type_description
_atom_type_scat_dispersion_real
_atom_type_scat_dispersion_imag
_atom_type_scat_source
C C 0.0181 0.0091 'International Tables Vol C Tables 4.2.6.8 and 6.1.1.4'
H H 0.0000 0.0000 'International Tables Vol C Tables 4.2.6.8 and 6.1.1.4'
Cl Cl 0.3639 0.7018 'International Tables Vol C Tables 4.2.6.8 and 6.1.1.4'
F F 0.0727 0.0534 'International Tables Vol C Tables 4.2.6.8 and 6.1.1.4'
N N 0.0311 0.0180 'International Tables Vol C Tables 4.2.6.8 and 6.1.1.4'
O O 0.0492 0.0322 'International Tables Vol C Tables 4.2.6.8 and 6.1.1.4'

loop_
_geom_angle_atom_site_label_1
_geom_angle_atom_site_label_2
_geom_angle_atom_site_label_3
_geom_angle
C2 C1 C6 120.0
C2 C1 H1 120.0
C6 C1 H1 120.0
C3 C2 C1 120.0
C3 C2 H2 120.0
C1 C2 H2 120.0
F1 C3 C2 122.5(18)
F1 C3 C4 117.4(18)
C2 C3 C4 120.0
C3 C4 C5 120.0
C3 C4 H4 120.0
C5 C4 H4 120.0
C6 C5 C4 120.0
C6 C5 H5 120.0
C4 C5 H5 120.0
C5 C6 C1 120.0
C5 C6 C7 125.4(18)
C1 C6 C7 114.6(18)
C2B C1B C6B 120.0
C2B C1B H1B 120.0
C6B C1B H1B 120.0
C3B C2B C1B 120.0
C3B C2B H2B 120.0
C1B C2B H2B 120.0
F1B C3B C2B 119.5(10)
F1B C3B C4B 120.5(10)
C2B C3B C4B 120.0
C3B C4B C5B 120.0
C3B C4B H4B 120.0
C5B C4B H4B 120.0
C6B C5B C4B 120.0
C6B C5B H5B 120.0
C4B C5B H5B 120.0
C5B C6B C1B 120.0
C5B C6B C7 113.2(10)
C1B C6B C7 126.8(10)
N1 C7 C6B 111.4(7)
N1 C7 C6 115.0(12)
N1 C7 C8 100.8(5)
C6B C7 C8 112.0(8)
C6 C7 C8 115.2(12)
N1 C7 H7A 108.5
C6B C7 H7A 114.8
C6 C7 H7A 108.5
C8 C7 H7A 108.5
N1 C7 H7B 110(5)
C6B C7 H7B 108(5)
C6 C7 H7B 102(5)
C8 C7 H7B 114(5)
C9 C8 C7 103.8(5)
C9 C8 H8A 111.0
C7 C8 H8A 111.0
C9 C8 H8B 111.0
C7 C8 H8B 111.0
H8A C8 H8B 109.0
C8 C9 C10 104.8(5)
C8 C9 H9A 110.8
C10 C9 H9A 110.8
C8 C9 H9B 110.8
C10 C9 H9B 110.8
H9A C9 H9B 108.9
N1 C10 C9 102.0(5)
N1 C10 H10A 111.4
C9 C10 H10A 111.4
N1 C10 H10B 111.4
C9 C10 H10B 111.4
H10A C10 H10B 109.2
O1 C11 N1 120.5(4)
O1 C11 C12 120.8(4)
N1 C11 C12 118.7(4)
N2 C12 C11 108.6(4)
N2 C12 C20 110.1(4)
C11 C12 C20 113.5(4)
N2 C12 H12 108.1
C11 C12 H12 108.1
C20 C12 H12 108.1
O2 C13 N2 122.5(4)
O2 C13 N3 124.6(4)
N2 C13 N3 112.9(4)
C15 C14 C19 120.0
C15 C14 N3 123.7(2)
C19 C14 N3 116.3(2)
C14 C15 C16 120.0
C14 C15 H15 120.0
C16 C15 H15 120.0
C15 C16 C17 120.0
C15 C16 C24 119.9(3)
C17 C16 C24 120.1(3)
C16 C17 C18 120.0
C16 C17 H17 120.0
C18 C17 H17 120.0
C19 C18 C17 120.0
C19 C18 C25 120.0(3)
C17 C18 C25 120.0(3)
C18 C19 C14 120.0
C18 C19 H19 120.0
C14 C19 H19 120.0
C21 C20 C23 111.0(6)
C21 C20 C22 109.0(6)
C23 C20 C22 108.3(5)
C21 C20 C12 108.5(5)
C23 C20 C12 107.9(4)
C22 C20 C12 112.0(5)
C20 C21 H21A 109.5
C20 C21 H21B 109.5
H21A C21 H21B 109.5
C20 C21 H21C 109.5
H21A C21 H21C 109.5
H21B C21 H21C 109.5
C20 C22 H22A 109.5
C20 C22 H22B 109.5
H22A C22 H22B 109.5
C20 C22 H22C 109.5
H22A C22 H22C 109.5
H22B C22 H22C 109.5
C20 C23 H23A 109.5
C20 C23 H23B 109.5
H23A C23 H23B 109.5
C20 C23 H23C 109.5
H23A C23 H23C 109.5
H23B C23 H23C 109.5
F2 C24 F4 106.4(4)
F2 C24 F3 105.1(4)
F4 C24 F3 105.1(4)
F2 C24 C16 113.9(4)
F4 C24 C16 113.5(4)
F3 C24 C16 112.1(4)
F5 C25 F6 109.3(10)
F5 C25 F7 107.2(10)
F6 C25 F7 104.1(10)
F5 C25 C18 115.3(8)
F6 C25 C18 112.5(7)
F7 C25 C18 107.8(6)
C11 N1 C7 120.2(5)
C11 N1 C10 126.9(4)
C7 N1 C10 112.9(4)
C13 N2 C12 119.4(4)
C13 N2 H2A 113(5)
C12 N2 H2A 128(5)
C13 N3 C14 127.2(4)
C13 N3 H3 122(4)
C14 N3 H3 108(4)
C32 N11 C34 110.9(12)
C32 N11 C31 109.2(9)
C34 N11 C31 112.5(13)
C32 N11 C33 109.4(11)
C34 N11 C33 106.4(13)
C31 N11 C33 108.3(11)

loop_
_geom_bond_atom_site_label_1
_geom_bond_atom_site_label_2
_geom_bond_distance
_geom_bond_site_symmetry_2
Cl1 Cl1 0.000(4) 2_757
C1 C2 1.3900 .
C1 C6 1.3900 .
C1 H1 0.9500 .
C2 C3 1.3900 .
C2 H2 0.9500 .
C3 F1 1.347(13) .
C3 C4 1.3900 .
C4 C5 1.3900 .
C4 H4 0.9500 .
C5 C6 1.3900 .
C5 H5 0.9500 .
C6 C7 1.534(13) .
C1B C2B 1.3900 .
C1B C6B 1.3900 .
C1B H1B 0.9500 .
C2B C3B 1.3900 .
C2B H2B 0.9500 .
C3B F1B 1.329(8) .
C3B C4B 1.3900 .
C4B C5B 1.3900 .
C4B H4B 0.9500 .
C5B C6B 1.3900 .
C5B H5B 0.9500 .
C6B C7 1.498(9) .
C7 N1 1.468(7) .
C7 C8 1.544(9) .
C7 H7A 1.0000 .
C7 H7B 1.07(10) .
C8 C9 1.476(12) .
C8 H8A 0.9900 .
C8 H8B 0.9900 .
C9 C10 1.531(9) .
C9 H9A 0.9900 .
C9 H9B 0.9900 .
C10 N1 1.482(7) .
C10 H10A 0.9900 .
C10 H10B 0.9900 .
C11 O1 1.234(6) .
C11 N1 1.352(6) .
C11 C12 1.521(7) .
C12 N2 1.458(6) .
C12 C20 1.557(7) .
C12 H12 1.0000 .
C13 O2 1.234(6) .
C13 N2 1.362(6) .
C13 N3 1.373(6) .
C14 C15 1.3900 .
C14 C19 1.3900 .
C14 N3 1.396(4) .
C15 C16 1.3900 .
C15 H15 0.9500 .
C16 C17 1.3900 .
C16 C24 1.465(6) .
C17 C18 1.3900 .
C17 H17 0.9500 .
C18 C19 1.3900 .
C18 C25 1.472(6) .
C19 H19 0.9500 .
C20 C21 1.508(9) .
C20 C23 1.520(8) .
C20 C22 1.536(9) .
C21 H21A 0.9800 .
C21 H21B 0.9800 .
C21 H21C 0.9800 .
C22 H22A 0.9800 .
C22 H22B 0.9800 .
C22 H22C 0.9800 .
C23 H23A 0.9800 .
C23 H23B 0.9800 .
C23 H23C 0.9800 .
C24 F2 1.327(6) .
C24 F4 1.330(7) .
C24 F3 1.362(6) .
C25 F5 1.276(11) .
C25 F6 1.349(12) .
C25 F7 1.378(11) .
N2 H2A 0.90(8) .
N3 H3 0.88(7) .
N11 C32 1.478(12) .
N11 C34 1.483(14) .
N11 C31 1.493(12) .
N11 C33 1.494(12) .
C31 H31A 0.9800 .
C31 H31B 0.9800 .
C31 H31C 0.9800 .
C33 H33A 0.9800 .
C33 H33B 0.9800 .
C33 H33C 0.9800 .
C32 H32A 0.9800 .
C32 H32B 0.9800 .
C32 H32C 0.9800 .
C34 H34A 0.9800 .
C34 H34B 0.9800 .
C34 H34C 0.9800 .

loop_
_geom_hbond_atom_site_label_D
_geom_hbond_atom_site_label_H
_geom_hbond_atom_site_label_A
_geom_hbond_distance_DH
_geom_hbond_distance_HA
_geom_hbond_distance_DA
_geom_hbond_angle_DHA
_geom_hbond_site_symmetry_A
N3 H3 Cl1 0.88(7) 2.32(7) 3.163(4) 160(6) .
N3 H3 Cl1 0.88(7) 2.32(7) 3.163(4) 160(6) 2_757

loop_
_geom_torsion_atom_site_label_1
_geom_torsion_atom_site_label_2
_geom_torsion_atom_site_label_3
_geom_torsion_atom_site_label_4
_geom_torsion
C6 C1 C2 C3 0.0
C1 C2 C3 F1 179(2)
C1 C2 C3 C4 0.0
F1 C3 C4 C5 -179.4(19)
C2 C3 C4 C5 0.0
C3 C4 C5 C6 0.0
C4 C5 C6 C1 0.0
C4 C5 C6 C7 -178(2)
C2 C1 C6 C5 0.0
C2 C1 C6 C7 178.5(19)
C6B C1B C2B C3B 0.0
C1B C2B C3B F1B 177.6(11)
C1B C2B C3B C4B 0.0
F1B C3B C4B C5B -177.6(11)
C2B C3B C4B C5B 0.0
C3B C4B C5B C6B 0.0
C4B C5B C6B C1B 0.0
C4B C5B C6B C7 179.4(11)
C2B C1B C6B C5B 0.0
C2B C1B C6B C7 -179.3(12)
C5B C6B C7 N1 169.0(7)
C1B C6B C7 N1 -11.7(11)
C5B C6B C7 C6 43(15)
C1B C6B C7 C6 -138(16)
C5B C6B C7 C8 -79.0(10)
C1B C6B C7 C8 100.3(9)
C5 C6 C7 N1 152.6(15)
C1 C6 C7 N1 -25.8(14)
C5 C6 C7 C6B -151(17)
C1 C6 C7 C6B 30(16)
C5 C6 C7 C8 -91(2)
C1 C6 C7 C8 90.8(13)
N1 C7 C8 C9 35.4(6)
C6B C7 C8 C9 -83.1(9)
C6 C7 C8 C9 -89.0(14)
C7 C8 C9 C10 -40.1(7)
C8 C9 C10 N1 27.9(7)
O1 C11 C12 N2 51.9(6)
N1 C11 C12 N2 -127.7(4)
O1 C11 C12 C20 -71.0(6)
N1 C11 C12 C20 109.4(5)
C19 C14 C15 C16 0.0
N3 C14 C15 C16 178.0(3)
C14 C15 C16 C17 0.0
C14 C15 C16 C24 -179.1(4)
C15 C16 C17 C18 0.0
C24 C16 C17 C18 179.1(4)
C16 C17 C18 C19 0.0
C16 C17 C18 C25 178.9(4)
C17 C18 C19 C14 0.0
C25 C18 C19 C14 -178.9(4)
C15 C14 C19 C18 0.0
N3 C14 C19 C18 -178.1(3)
N2 C12 C20 C21 61.6(7)
C11 C12 C20 C21 -176.4(6)
N2 C12 C20 C23 -178.0(5)
C11 C12 C20 C23 -55.9(7)
N2 C12 C20 C22 -58.9(6)
C11 C12 C20 C22 63.2(6)
C15 C16 C24 F2 -20.0(6)
C17 C16 C24 F2 160.9(3)
C15 C16 C24 F4 102.0(4)
C17 C16 C24 F4 -77.1(4)
C15 C16 C24 F3 -139.1(3)
C17 C16 C24 F3 41.7(5)
C19 C18 C25 F5 -140.5(10)
C17 C18 C25 F5 40.6(11)
C19 C18 C25 F6 -14.4(11)
C17 C18 C25 F6 166.8(10)
C19 C18 C25 F7 99.9(7)
C17 C18 C25 F7 -79.0(7)
O1 C11 N1 C7 0.0(7)
C12 C11 N1 C7 179.6(4)
O1 C11 N1 C10 -179.1(5)
C12 C11 N1 C10 0.4(7)
C6B C7 N1 C11 -78.7(9)
C6 C7 N1 C11 -73.0(13)
C8 C7 N1 C11 162.4(5)
C6B C7 N1 C10 100.6(8)
C6 C7 N1 C10 106.2(13)
C8 C7 N1 C10 -18.4(6)
C9 C10 N1 C11 174.1(5)
C9 C10 N1 C7 -5.1(7)
O2 C13 N2 C12 6.1(7)
N3 C13 N2 C12 -174.1(4)
C11 C12 N2 C13 70.0(6)
C20 C12 N2 C13 -165.1(5)
O2 C13 N3 C14 9.0(8)
N2 C13 N3 C14 -170.8(4)
C15 C14 N3 C13 -14.8(6)
C19 C14 N3 C13 163.2(4)
